data_4303173
loop_
_publ_author_name
'Jorge Manzur'
'Hector Mora'
'Andr\'es Vega'
'Diego Venegas-Yazigi'
'Miguel A. Novak'
'Jos\'e Ricardo Sabino'
'Ver\'onica Paredes-Garc\'ia'
'Evgenia Spodine'

_publ_section_title
;
Mononuclear and Polynuclear Copper(II) Complexes Derived from
Pyridylalkylaminomethylphenol Polypodal Ligands
;
_journal_name_full 'Inorganic Chemistry'
_journal_page_first 8845
_journal_page_last 8855
_journal_paper_doi 10.1021/ic901026x
_journal_volume 48
_journal_year 2009
_chemical_formula_moiety 'C21 H23 Cl Cu N3 O S, (P F6), 0.75(H2 O)'
_chemical_formula_sum 'C21 H24.5 Cl Cu F6 N3 O1.75 P S'
_chemical_formula_weight 622.98
_chemical_name_systematic
; 
 ?
;
_space_group_IT_number 2
_symmetry_cell_setting triclinic
_symmetry_space_group_name_Hall '-P 1'
_symmetry_space_group_name_H-M 'P -1'
_atom_sites_solution_hydrogens mixed
_atom_sites_solution_primary direct
_atom_sites_solution_secondary difmap
_audit_creation_method SHELXL-97
_cell_angle_alpha 103.763(8)
_cell_angle_beta 108.408(8)
_cell_angle_gamma 99.987(8)
_cell_formula_units_Z 2
_cell_length_a 9.813(5)
_cell_length_b 11.233(5)
_cell_length_c 13.437(6)
_cell_measurement_reflns_used 1964
_cell_measurement_temperature 298(2)
_cell_measurement_theta_max 20.822
_cell_measurement_theta_min 2.267
_cell_volume 1314.4(11)
_computing_cell_refinement 'SAINT-NT (Bruker, 1999)'
_computing_data_collection 'SMART-NT (Bruker, 2001)'
_computing_data_reduction 'SAINT-NT (Bruker, 1999)'
_computing_molecular_graphics 'SHELXTL-NT (Bruker, 1999)'
_computing_publication_material 'SHELXTL-NT (Bruker, 1999)'
_computing_structure_refinement 'SHELXTL-NT (Bruker, 1999)'
_computing_structure_solution 'SHELXTL-NT (Bruker, 1999)'
_diffrn_ambient_temperature 298(2)
_diffrn_measured_fraction_theta_full 0.974
_diffrn_measured_fraction_theta_max 0.974
_diffrn_measurement_device_type 'Siemens SMART CCD area detector'
_diffrn_measurement_method 'phi and omega scans'
_diffrn_radiation_monochromator graphite
_diffrn_radiation_source 'fine-focus sealed tube'
_diffrn_radiation_type MoK\a
_diffrn_radiation_wavelength 0.71073
_diffrn_reflns_av_R_equivalents 0.0451
_diffrn_reflns_av_sigmaI/netI 0.0829
_diffrn_reflns_limit_h_max 11
_diffrn_reflns_limit_h_min -11
_diffrn_reflns_limit_k_max 13
_diffrn_reflns_limit_k_min -13
_diffrn_reflns_limit_l_max 15
_diffrn_reflns_limit_l_min -15
_diffrn_reflns_number 8260
_diffrn_reflns_theta_full 25.29
_diffrn_reflns_theta_max 25.29
_diffrn_reflns_theta_min 1.68
_exptl_absorpt_coefficient_mu 1.140
_exptl_absorpt_correction_T_max 0.8965
_exptl_absorpt_correction_T_min 0.6504
_exptl_absorpt_correction_type refdelf
_exptl_absorpt_process_details 'SADABS (Bruker 1999)'
_exptl_crystal_colour blue
_exptl_crystal_density_diffrn 1.584
_exptl_crystal_density_method 'not measured'
_exptl_crystal_description Polyhedron
_exptl_crystal_F_000 637
_exptl_crystal_size_max 0.41
_exptl_crystal_size_mid 0.22
_exptl_crystal_size_min 0.10
_refine_diff_density_max 0.736
_refine_diff_density_min -0.397
_refine_diff_density_rms 0.095
_refine_ls_extinction_method none
_refine_ls_goodness_of_fit_ref 1.050
_refine_ls_hydrogen_treatment constr
_refine_ls_matrix_type full
_refine_ls_number_parameters 390
_refine_ls_number_reflns 4661
_refine_ls_number_restraints 12
_refine_ls_restrained_S_all 1.050
_refine_ls_R_factor_all 0.1128
_refine_ls_R_factor_gt 0.0787
_refine_ls_shift/su_max 0.000
_refine_ls_shift/su_mean 0.000
_refine_ls_structure_factor_coef Fsqd
_refine_ls_weighting_details 'calc w=1/[\s^2^(Fo^2^)+(0.0986P)^2^+0.5584P] where P=(Fo^2^+2Fc^2^)/3'
_refine_ls_weighting_scheme calc
_refine_ls_wR_factor_gt 0.1854
_refine_ls_wR_factor_ref 0.2052
_reflns_number_gt 3216
_reflns_number_total 4661
_reflns_threshold_expression >2sigma(I)
_cod_data_source_file ic901026x_si_002_2.cif
_cod_data_source_block '[CuHSL1]ClPF6_0.75_(H2O)_(2)'
_cod_depositor_comments
;
The following automatic conversions were performed:
'_symmetry_cell_setting' value 'Triclinic' changed to 'triclinic'
according to '/home/saulius/struct/CIF-dictionaries/cif_core.dic'
dictionary named 'cif_core.dic' version 2.4.1 from 2010-06-29.

Automatic conversion script
Id: cif_fix_enum 1527 2010-12-29 10:47:43Z saulius 
;
_cod_original_cell_volume 1314.5(11)
_cod_original_sg_symbol_Hall '- P1'
_cod_database_code 4303173

loop_
_symmetry_equiv_pos_as_xyz
'x, y, z'
'-x, -y, -z'

loop_
_atom_site_label
_atom_site_type_symbol
_atom_site_fract_x
_atom_site_fract_y
_atom_site_fract_z
_atom_site_U_iso_or_equiv
_atom_site_adp_type
_atom_site_occupancy
_atom_site_symmetry_multiplicity
_atom_site_calc_flag
_atom_site_refinement_flags
_atom_site_disorder_assembly
_atom_site_disorder_group
Cu1 Cu 0.98134(8) 0.85312(7) 0.89319(6) 0.0484(3) Uani 1 1 d . . .
Cl1 Cl 1.1953(2) 0.97768(17) 1.02808(14) 0.0683(5) Uani 1 1 d . . .
N1 N 0.9310(6) 0.7380(5) 0.9757(4) 0.0530(13) Uani 1 1 d . . .
C1 C 0.6928(7) 0.7022(7) 0.8339(5) 0.0622(18) Uani 1 1 d . . .
H1A H 0.6103 0.6286 0.7855 0.075 Uiso 1 1 calc R . .
H1B H 0.6524 0.7709 0.8599 0.075 Uiso 1 1 calc R . .
C2 C 0.7885(8) 0.6702(6) 0.9300(5) 0.0581(17) Uani 1 1 d . . .
C3 C 0.7350(10) 0.5797(7) 0.9720(6) 0.077(2) Uani 1 1 d . . .
H3 H 0.6354 0.5328 0.9404 0.092 Uiso 1 1 calc R . .
C4 C 0.8330(12) 0.5607(8) 1.0620(7) 0.087(3) Uani 1 1 d . . .
H4 H 0.8005 0.4998 1.0919 0.104 Uiso 1 1 calc R . .
C5 C 0.9763(11) 0.6309(8) 1.1067(6) 0.081(2) Uani 1 1 d . . .
H5 H 1.0430 0.6199 1.1684 0.097 Uiso 1 1 calc R . .
C6 C 1.0222(9) 0.7172(7) 1.0612(5) 0.0654(19) Uani 1 1 d . . .
H6 H 1.1219 0.7636 1.0914 0.078 Uiso 1 1 calc R . .
N2 N 0.7860(5) 0.7411(5) 0.7731(4) 0.0513(13) Uani 1 1 d . . .
C10 C 0.8018(7) 0.6236(6) 0.7026(5) 0.0554(16) Uani 1 1 d . . .
H10A H 0.7032 0.5720 0.6514 0.067 Uiso 1 1 calc R . .
H10B H 0.8431 0.5750 0.7496 0.067 Uiso 1 1 calc R . .
C11 C 0.8967(8) 0.6452(5) 0.6383(5) 0.0532(16) Uani 1 1 d . . .
C12 C 0.8348(8) 0.6180(6) 0.5249(5) 0.0584(17) Uani 1 1 d . . .
H12 H 0.7317 0.5879 0.4893 0.070 Uiso 1 1 calc R . .
C13 C 0.9208(10) 0.6339(6) 0.4625(6) 0.066(2) Uani 1 1 d . . .
C14 C 1.0700(10) 0.6781(7) 0.5166(7) 0.069(2) Uani 1 1 d . . .
H14 H 1.1296 0.6901 0.4761 0.083 Uiso 1 1 calc R . .
C15 C 1.1373(8) 0.7060(6) 0.6283(7) 0.0650(19) Uani 1 1 d . . .
C16 C 1.0507(8) 0.6901(6) 0.6898(6) 0.0554(16) Uani 1 1 d . . .
O1 O 1.1060(5) 0.7157(4) 0.8021(4) 0.0638(12) Uani 1 1 d . . .
H1 H 1.2027 0.7402 0.8108 0.077 Uiso 1 1 d . . .
C17 C 0.8465(12) 0.5987(8) 0.3390(6) 0.095(3) Uani 1 1 d . . .
H17A H 0.9211 0.6117 0.3076 0.143 Uiso 1 1 calc R . .
H17B H 0.7808 0.6511 0.3212 0.143 Uiso 1 1 calc R . .
H17C H 0.7904 0.5108 0.3094 0.143 Uiso 1 1 calc R . .
S1 S 1.3321(3) 0.7638(3) 0.6989(3) 0.1103(9) Uani 1 1 d . . .
C18 C 1.3740(13) 0.9101(10) 0.6702(13) 0.171(6) Uani 1 1 d . . .
H18A H 1.3608 0.8925 0.5937 0.256 Uiso 1 1 calc R . .
H18B H 1.4754 0.9570 0.7155 0.256 Uiso 1 1 calc R . .
H18C H 1.3082 0.9594 0.6858 0.256 Uiso 1 1 calc R . .
N3 N 0.9809(6) 0.9469(4) 0.7868(4) 0.0501(12) Uani 1 1 d . . .
C20 C 0.7280(7) 0.8209(6) 0.7076(5) 0.0562(16) Uani 1 1 d . . .
H20A H 0.6704 0.8672 0.7409 0.067 Uiso 1 1 calc R . .
H20B H 0.6621 0.7673 0.6338 0.067 Uiso 1 1 calc R . .
C21 C 0.8495(7) 0.9123(6) 0.7005(5) 0.0531(16) Uani 1 1 d . . .
C22 C 0.8320(9) 0.9655(7) 0.6178(6) 0.070(2) Uani 1 1 d . . .
H22 H 0.7410 0.9416 0.5589 0.084 Uiso 1 1 calc R . .
C23 C 0.9512(11) 1.0556(7) 0.6225(7) 0.079(2) Uani 1 1 d . . .
H23 H 0.9407 1.0949 0.5679 0.095 Uiso 1 1 calc R . .
C24 C 1.0846(10) 1.0861(7) 0.7083(7) 0.077(2) Uani 1 1 d . . .
H24 H 1.1672 1.1442 0.7115 0.092 Uiso 1 1 calc R . .
C25 C 1.0952(8) 1.0304(6) 0.7892(6) 0.0619(18) Uani 1 1 d . . .
H25 H 1.1860 1.0520 0.8479 0.074 Uiso 1 1 calc R . .
P1A P 0.5711(13) 0.2565(10) 0.6616(8) 0.073(3) Uani 0.52 1 d PD A 1
F1A F 0.7227(19) 0.306(2) 0.6539(13) 0.113(7) Uani 0.52 1 d PD A 1
F2A F 0.422(3) 0.198(4) 0.668(4) 0.143(12) Uani 0.52 1 d PD A 1
F3A F 0.545(2) 0.1310(12) 0.5748(18) 0.139(6) Uani 0.52 1 d PD A 1
F4A F 0.629(2) 0.199(3) 0.753(2) 0.142(9) Uani 0.52 1 d PD A 1
F5A F 0.610(4) 0.3806(15) 0.7541(18) 0.151(9) Uani 0.52 1 d PD A 1
F6A F 0.511(3) 0.329(2) 0.584(2) 0.154(11) Uani 0.52 1 d PD A 1
P1B P 0.5615(19) 0.2644(12) 0.6764(12) 0.111(6) Uani 0.48 1 d PD B 2
F1B F 0.722(2) 0.343(3) 0.710(3) 0.203(15) Uani 0.48 1 d PD B 2
F2B F 0.395(3) 0.204(4) 0.644(4) 0.138(14) Uani 0.48 1 d PD B 2
F5B F 0.518(2) 0.3872(16) 0.707(3) 0.193(15) Uani 0.48 1 d PD B 2
F4B F 0.603(7) 0.286(5) 0.7998(16) 0.39(3) Uani 0.48 1 d PD B 2
F3B F 0.628(3) 0.153(2) 0.686(4) 0.23(2) Uani 0.48 1 d PD B 2
F6B F 0.512(4) 0.258(6) 0.5551(17) 0.25(2) Uani 0.48 1 d PD B 2
O100 O 0.4207(19) 0.7761(14) 0.9986(11) 0.218(7) Uani 0.75 1 d P . .
H100 H 0.3295 0.7262 0.9774 0.262 Uiso 0.75 1 d . . .
H101 H 0.4901 0.7789 1.0584 0.262 Uiso 0.75 1 d . . .

loop_
_atom_site_aniso_label
_atom_site_aniso_U_11
_atom_site_aniso_U_22
_atom_site_aniso_U_33
_atom_site_aniso_U_23
_atom_site_aniso_U_13
_atom_site_aniso_U_12
Cu1 0.0474(5) 0.0467(5) 0.0375(4) 0.0058(3) 0.0077(3) 0.0055(3)
Cl1 0.0580(11) 0.0646(11) 0.0553(10) 0.0036(8) 0.0027(8) 0.0058(9)
N1 0.052(3) 0.052(3) 0.041(3) 0.009(2) 0.010(3) 0.004(3)
C1 0.055(4) 0.065(4) 0.047(4) 0.007(3) 0.012(3) -0.006(3)
C2 0.063(4) 0.067(4) 0.038(3) 0.007(3) 0.023(3) 0.005(4)
C3 0.089(6) 0.069(5) 0.060(5) 0.014(4) 0.031(4) -0.003(4)
C4 0.126(8) 0.086(6) 0.055(5) 0.031(4) 0.041(5) 0.019(6)
C5 0.100(7) 0.093(6) 0.046(4) 0.025(4) 0.020(5) 0.027(5)
C6 0.073(5) 0.075(5) 0.043(4) 0.015(4) 0.016(4) 0.022(4)
N2 0.047(3) 0.055(3) 0.040(3) 0.010(2) 0.010(2) 0.005(2)
C10 0.067(4) 0.042(3) 0.043(4) 0.004(3) 0.015(3) 0.004(3)
C11 0.073(5) 0.034(3) 0.048(4) 0.004(3) 0.023(3) 0.014(3)
C12 0.081(5) 0.043(3) 0.042(4) 0.005(3) 0.016(4) 0.018(3)
C13 0.106(6) 0.042(4) 0.064(5) 0.019(3) 0.042(5) 0.032(4)
C14 0.101(7) 0.061(4) 0.080(6) 0.035(4) 0.060(5) 0.040(5)
C15 0.065(5) 0.045(4) 0.101(6) 0.034(4) 0.039(5) 0.027(3)
C16 0.062(4) 0.048(4) 0.057(4) 0.019(3) 0.018(4) 0.020(3)
O1 0.058(3) 0.063(3) 0.063(3) 0.014(2) 0.015(2) 0.021(2)
C17 0.174(10) 0.074(5) 0.058(5) 0.028(4) 0.057(6) 0.050(6)
S1 0.0733(15) 0.119(2) 0.166(3) 0.070(2) 0.0547(17) 0.0368(15)
C18 0.105(9) 0.089(8) 0.33(2) 0.073(10) 0.079(11) 0.035(7)
N3 0.052(3) 0.043(3) 0.047(3) 0.007(2) 0.015(3) 0.007(2)
C20 0.049(4) 0.061(4) 0.042(4) 0.008(3) 0.006(3) 0.009(3)
C21 0.057(4) 0.051(4) 0.050(4) 0.013(3) 0.017(3) 0.019(3)
C22 0.083(5) 0.062(4) 0.059(4) 0.024(4) 0.017(4) 0.016(4)
C23 0.113(7) 0.069(5) 0.070(5) 0.034(4) 0.041(5) 0.032(5)
C24 0.095(6) 0.048(4) 0.098(6) 0.029(4) 0.048(6) 0.013(4)
C25 0.059(4) 0.052(4) 0.065(4) 0.012(3) 0.022(4) 0.004(3)
P1A 0.058(5) 0.065(6) 0.065(5) -0.002(4) 0.009(4) -0.002(4)
F1A 0.081(11) 0.169(17) 0.080(9) 0.027(9) 0.041(9) 0.010(10)
F2A 0.101(14) 0.138(19) 0.21(3) 0.082(18) 0.074(18) 0.007(15)
F3A 0.136(13) 0.085(9) 0.153(14) -0.029(9) 0.045(11) 0.030(8)
F4A 0.090(10) 0.150(19) 0.172(18) 0.106(17) 0.009(10) -0.004(11)
F5A 0.20(2) 0.093(10) 0.108(13) -0.047(9) 0.090(15) -0.045(12)
F6A 0.136(14) 0.119(12) 0.17(3) 0.084(15) -0.006(17) 0.015(11)
P1B 0.113(12) 0.066(8) 0.114(10) 0.030(7) 0.003(8) -0.004(7)
F1B 0.100(18) 0.14(2) 0.27(4) 0.11(2) -0.05(2) -0.047(15)
F2B 0.092(15) 0.113(18) 0.17(2) 0.005(18) 0.034(13) 0.015(12)
F5B 0.123(15) 0.081(11) 0.27(3) -0.009(14) -0.013(17) 0.001(10)
F4B 0.78(10) 0.33(4) 0.11(2) 0.08(3) 0.17(4) 0.25(5)
F3B 0.17(2) 0.080(12) 0.40(5) 0.02(2) 0.07(3) 0.041(14)
F6B 0.142(19) 0.49(6) 0.059(10) 0.06(3) 0.016(11) 0.01(4)
O100 0.309(19) 0.215(14) 0.186(13) 0.040(11) 0.153(14) 0.124(14)

loop_
_atom_type_symbol
_atom_type_description
_atom_type_scat_dispersion_real
_atom_type_scat_dispersion_imag
_atom_type_scat_source
C C 0.0033 0.0016 'International Tables Vol C Tables 4.2.6.8 and 6.1.1.4'
H H 0.0000 0.0000 'International Tables Vol C Tables 4.2.6.8 and 6.1.1.4'
N N 0.0061 0.0033 'International Tables Vol C Tables 4.2.6.8 and 6.1.1.4'
O O 0.0106 0.0060 'International Tables Vol C Tables 4.2.6.8 and 6.1.1.4'
F F 0.0171 0.0103 'International Tables Vol C Tables 4.2.6.8 and 6.1.1.4'
P P 0.1023 0.0942 'International Tables Vol C Tables 4.2.6.8 and 6.1.1.4'
Cl Cl 0.1484 0.1585 'International Tables Vol C Tables 4.2.6.8 and 6.1.1.4'
Cu Cu 0.3201 1.2651 'International Tables Vol C Tables 4.2.6.8 and 6.1.1.4'
S S 0.1246 0.1234 'International Tables Vol C Tables 4.2.6.8 and 6.1.1.4'

loop_
_geom_angle_atom_site_label_1
_geom_angle_atom_site_label_2
_geom_angle_atom_site_label_3
_geom_angle
_geom_angle_site_symmetry_1
_geom_angle_site_symmetry_3
_geom_angle_publ_flag
N3 Cu1 N1 166.1(2) . . ?
N3 Cu1 N2 83.5(2) . . ?
N1 Cu1 N2 82.8(2) . . ?
N3 Cu1 Cl1 97.01(16) . . ?
N1 Cu1 Cl1 96.58(16) . . ?
N2 Cu1 Cl1 178.99(15) . . ?
N1 Cu1 O1 94.8(2) . . ?
N2 Cu1 O1 87.3(2) . . ?
N3 Cu1 O1 87.1(2) . . ?
O1 Cu1 Cl1 93.74(13) . . ?
C6 N1 C2 119.5(6) . . ?
C6 N1 Cu1 127.6(5) . . ?
C2 N1 Cu1 112.7(4) . . ?
N2 C1 C2 108.4(5) . . ?
N2 C1 H1A 110.0 . . ?
C2 C1 H1A 110.0 . . ?
N2 C1 H1B 110.0 . . ?
C2 C1 H1B 110.0 . . ?
H1A C1 H1B 108.4 . . ?
N1 C2 C3 121.0(7) . . ?
N1 C2 C1 115.5(6) . . ?
C3 C2 C1 123.4(7) . . ?
C2 C3 C4 118.1(8) . . ?
C2 C3 H3 120.9 . . ?
C4 C3 H3 120.9 . . ?
C5 C4 C3 119.5(8) . . ?
C5 C4 H4 120.2 . . ?
C3 C4 H4 120.2 . . ?
C4 C5 C6 119.5(7) . . ?
C4 C5 H5 120.2 . . ?
C6 C5 H5 120.2 . . ?
N1 C6 C5 122.3(8) . . ?
N1 C6 H6 118.9 . . ?
C5 C6 H6 118.9 . . ?
C20 N2 C1 113.5(5) . . ?
C20 N2 C10 111.3(5) . . ?
C1 N2 C10 108.2(5) . . ?
C20 N2 Cu1 105.9(4) . . ?
C1 N2 Cu1 104.3(4) . . ?
C10 N2 Cu1 113.4(4) . . ?
N2 C10 C11 115.5(5) . . ?
N2 C10 H10A 108.4 . . ?
C11 C10 H10A 108.4 . . ?
N2 C10 H10B 108.4 . . ?
C11 C10 H10B 108.4 . . ?
H10A C10 H10B 107.5 . . ?
C16 C11 C12 117.9(6) . . ?
C16 C11 C10 121.0(6) . . ?
C12 C11 C10 121.1(6) . . ?
C13 C12 C11 122.3(7) . . ?
C13 C12 H12 118.8 . . ?
C11 C12 H12 118.8 . . ?
C14 C13 C12 117.4(7) . . ?
C14 C13 C17 123.1(7) . . ?
C12 C13 C17 119.6(8) . . ?
C13 C14 C15 122.9(7) . . ?
C13 C14 H14 118.6 . . ?
C15 C14 H14 118.6 . . ?
C14 C15 C16 119.4(7) . . ?
C14 C15 S1 122.8(6) . . ?
C16 C15 S1 117.8(6) . . ?
O1 C16 C11 115.5(6) . . ?
O1 C16 C15 124.4(7) . . ?
C11 C16 C15 120.1(7) . . ?
C16 O1 H1 95.5 . . ?
C16 O1 Cu1 112.2(4) . . ?
C13 C17 H17A 109.5 . . ?
C13 C17 H17B 109.5 . . ?
H17A C17 H17B 109.5 . . ?
C13 C17 H17C 109.5 . . ?
H17A C17 H17C 109.5 . . ?
H17B C17 H17C 109.5 . . ?
C15 S1 C18 102.7(5) . . ?
S1 C18 H18A 109.5 . . ?
S1 C18 H18B 109.5 . . ?
H18A C18 H18B 109.5 . . ?
S1 C18 H18C 109.5 . . ?
H18A C18 H18C 109.5 . . ?
H18B C18 H18C 109.5 . . ?
C25 N3 C21 119.5(6) . . ?
C25 N3 Cu1 126.7(5) . . ?
C21 N3 Cu1 113.6(4) . . ?
N2 C20 C21 111.5(5) . . ?
N2 C20 H20A 109.3 . . ?
C21 C20 H20A 109.3 . . ?
N2 C20 H20B 109.3 . . ?
C21 C20 H20B 109.3 . . ?
H20A C20 H20B 108.0 . . ?
N3 C21 C22 121.0(6) . . ?
N3 C21 C20 115.0(6) . . ?
C22 C21 C20 123.9(6) . . ?
C21 C22 C23 119.1(8) . . ?
C21 C22 H22 120.4 . . ?
C23 C22 H22 120.4 . . ?
C24 C23 C22 119.1(7) . . ?
C24 C23 H23 120.4 . . ?
C22 C23 H23 120.4 . . ?
C25 C24 C23 119.1(7) . . ?
C25 C24 H24 120.4 . . ?
C23 C24 H24 120.4 . . ?
N3 C25 C24 122.1(7) . . ?
N3 C25 H25 119.0 . . ?
C24 C25 H25 119.0 . . ?
F4A P1A F6A 171.5(17) . . ?
F4A P1A F3A 90.4(15) . . ?
F6A P1A F3A 97.7(12) . . ?
F4A P1A F5A 86.0(16) . . ?
F6A P1A F5A 86.0(15) . . ?
F3A P1A F5A 175.0(17) . . ?
F4A P1A F2A 81(2) . . ?
F6A P1A F2A 97(2) . . ?
F3A P1A F2A 87.1(19) . . ?
F5A P1A F2A 96(2) . . ?
F4A P1A F1A 96.5(13) . . ?
F6A P1A F1A 85.8(18) . . ?
F3A P1A F1A 89.8(12) . . ?
F5A P1A F1A 87.1(11) . . ?
F2A P1A F1A 176(2) . . ?
F5B P1B F3B 162(2) . . ?
F5B P1B F4B 81(2) . . ?
F3B P1B F4B 81.0(19) . . ?
F5B P1B F1B 88.8(16) . . ?
F3B P1B F1B 86.1(18) . . ?
F4B P1B F1B 85(3) . . ?
F5B P1B F2B 83(2) . . ?
F3B P1B F2B 102(2) . . ?
F4B P1B F2B 95(3) . . ?
F1B P1B F2B 172(2) . . ?
F5B P1B F6B 92(2) . . ?
F3B P1B F6B 107(2) . . ?
F4B P1B F6B 172(3) . . ?
F1B P1B F6B 96(2) . . ?
F2B P1B F6B 83(2) . . ?
H100 O100 H101 120.4 . . ?

loop_
_geom_bond_atom_site_label_1
_geom_bond_atom_site_label_2
_geom_bond_distance
_geom_bond_site_symmetry_2
_geom_bond_publ_flag
Cu1 N3 1.967(5) . ?
Cu1 N1 1.988(5) . ?
Cu1 N2 2.026(5) . ?
Cu1 O1 2.466(5) . ?
Cu1 Cl1 2.241(2) . ?
Cu1 S1 5.030(1) . ?
N1 C6 1.314(8) . ?
N1 C2 1.333(8) . ?
C1 N2 1.483(8) . ?
C1 C2 1.500(9) . ?
C1 H1A 0.9700 . ?
C1 H1B 0.9700 . ?
C2 C3 1.380(9) . ?
C3 C4 1.376(11) . ?
C3 H3 0.9300 . ?
C4 C5 1.348(11) . ?
C4 H4 0.9300 . ?
C5 C6 1.350(10) . ?
C5 H5 0.9300 . ?
C6 H6 0.9300 . ?
N2 C20 1.462(8) . ?
N2 C10 1.494(7) . ?
C10 C11 1.484(8) . ?
C10 H10A 0.9700 . ?
C10 H10B 0.9700 . ?
C11 C16 1.388(9) . ?
C11 C12 1.384(8) . ?
C12 C13 1.383(9) . ?
C12 H12 0.9300 . ?
C13 C14 1.350(11) . ?
C13 C17 1.505(10) . ?
C14 C15 1.366(10) . ?
C14 H14 0.9300 . ?
C15 C16 1.377(9) . ?
C15 S1 1.763(8) . ?
C16 O1 1.371(8) . ?
O1 H1 0.903 . ?
C17 H17A 0.9600 . ?
C17 H17B 0.9600 . ?
C17 H17C 0.9600 . ?
S1 C18 1.786(11) . ?
C18 H18A 0.9600 . ?
C18 H18B 0.9600 . ?
C18 H18C 0.9600 . ?
N3 C25 1.319(8) . ?
N3 C21 1.351(8) . ?
C20 C21 1.475(9) . ?
C20 H20A 0.9700 . ?
C20 H20B 0.9700 . ?
C21 C22 1.361(9) . ?
C22 C23 1.381(10) . ?
C22 H22 0.9300 . ?
C23 C24 1.365(11) . ?
C23 H23 0.9300 . ?
C24 C25 1.363(10) . ?
C24 H24 0.9300 . ?
C25 H25 0.9300 . ?
P1A F4A 1.515(9) . ?
P1A F6A 1.513(9) . ?
P1A F3A 1.523(9) . ?
P1A F5A 1.525(8) . ?
P1A F2A 1.534(9) . ?
P1A F1A 1.541(9) . ?
P1B F5B 1.517(10) . ?
P1B F3B 1.522(10) . ?
P1B F4B 1.524(10) . ?
P1B F1B 1.530(10) . ?
P1B F2B 1.534(10) . ?
P1B F6B 1.524(10) . ?
O100 H100 0.886(17) . ?
O100 H101 0.863(16) . ?

loop_
_geom_torsion_atom_site_label_1
_geom_torsion_atom_site_label_2
_geom_torsion_atom_site_label_3
_geom_torsion_atom_site_label_4
_geom_torsion
_geom_torsion_site_symmetry_1
_geom_torsion_site_symmetry_2
_geom_torsion_site_symmetry_3
_geom_torsion_site_symmetry_4
_geom_torsion_publ_flag
N3 Cu1 N1 C6 171.1(7) . . . . ?
N2 Cu1 N1 C6 159.2(6) . . . . ?
Cl1 Cu1 N1 C6 -21.7(6) . . . . ?
N3 Cu1 N1 C2 -3.8(11) . . . . ?
N2 Cu1 N1 C2 -15.7(4) . . . . ?
Cl1 Cu1 N1 C2 163.5(4) . . . . ?
C6 N1 C2 C3 0.9(10) . . . . ?
Cu1 N1 C2 C3 176.2(5) . . . . ?
C6 N1 C2 C1 179.2(6) . . . . ?
Cu1 N1 C2 C1 -5.5(7) . . . . ?
N2 C1 C2 N1 33.0(8) . . . . ?
N2 C1 C2 C3 -148.8(6) . . . . ?
N1 C2 C3 C4 -0.5(11) . . . . ?
C1 C2 C3 C4 -178.6(7) . . . . ?
C2 C3 C4 C5 0.6(12) . . . . ?
C3 C4 C5 C6 -1.2(13) . . . . ?
C2 N1 C6 C5 -1.5(10) . . . . ?
Cu1 N1 C6 C5 -176.1(5) . . . . ?
C4 C5 C6 N1 1.7(12) . . . . ?
C2 C1 N2 C20 -156.9(5) . . . . ?
C2 C1 N2 C10 79.0(6) . . . . ?
C2 C1 N2 Cu1 -42.0(6) . . . . ?
N3 Cu1 N2 C20 -25.1(4) . . . . ?
N1 Cu1 N2 C20 152.1(4) . . . . ?
N3 Cu1 N2 C1 -145.2(4) . . . . ?
N1 Cu1 N2 C1 31.9(4) . . . . ?
N3 Cu1 N2 C10 97.3(4) . . . . ?
N1 Cu1 N2 C10 -85.6(4) . . . . ?
C20 N2 C10 C11 56.6(7) . . . . ?
C1 N2 C10 C11 -178.0(6) . . . . ?
Cu1 N2 C10 C11 -62.8(6) . . . . ?
N2 C10 C11 C16 73.2(8) . . . . ?
N2 C10 C11 C12 -108.6(6) . . . . ?
C16 C11 C12 C13 0.0(9) . . . . ?
C10 C11 C12 C13 -178.2(6) . . . . ?
C11 C12 C13 C14 -0.2(9) . . . . ?
C11 C12 C13 C17 178.2(6) . . . . ?
C12 C13 C14 C15 0.5(10) . . . . ?
C17 C13 C14 C15 -177.8(6) . . . . ?
C13 C14 C15 C16 -0.7(10) . . . . ?
C13 C14 C15 S1 180.0(5) . . . . ?
C12 C11 C16 O1 179.9(5) . . . . ?
C10 C11 C16 O1 -1.8(8) . . . . ?
C12 C11 C16 C15 -0.2(9) . . . . ?
C10 C11 C16 C15 178.1(6) . . . . ?
C14 C15 C16 O1 -179.6(6) . . . . ?
S1 C15 C16 O1 -0.3(9) . . . . ?
C14 C15 C16 C11 0.5(9) . . . . ?
S1 C15 C16 C11 179.8(5) . . . . ?
C14 C15 S1 C18 61.1(8) . . . . ?
C16 C15 S1 C18 -118.3(7) . . . . ?
N1 Cu1 N3 C25 -175.9(7) . . . . ?
N2 Cu1 N3 C25 -164.0(5) . . . . ?
Cl1 Cu1 N3 C25 16.8(5) . . . . ?
N1 Cu1 N3 C21 -0.4(11) . . . . ?
N2 Cu1 N3 C21 11.5(4) . . . . ?
Cl1 Cu1 N3 C21 -167.6(4) . . . . ?
C1 N2 C20 C21 148.3(5) . . . . ?
C10 N2 C20 C21 -89.3(6) . . . . ?
Cu1 N2 C20 C21 34.4(6) . . . . ?
C25 N3 C21 C22 -2.2(9) . . . . ?
Cu1 N3 C21 C22 -178.1(5) . . . . ?
C25 N3 C21 C20 -178.4(6) . . . . ?
Cu1 N3 C21 C20 5.7(7) . . . . ?
N2 C20 C21 N3 -27.8(7) . . . . ?
N2 C20 C21 C22 156.1(6) . . . . ?
N3 C21 C22 C23 0.4(10) . . . . ?
C20 C21 C22 C23 176.3(6) . . . . ?
C21 C22 C23 C24 1.9(11) . . . . ?
C22 C23 C24 C25 -2.4(12) . . . . ?
C21 N3 C25 C24 1.7(10) . . . . ?
Cu1 N3 C25 C24 177.0(5) . . . . ?
C23 C24 C25 N3 0.6(11) . . . . ?
